data_7061171
loop_
_publ_author_name
'Shyamsivappan, Selvaraj'
'Vivek, Raju'
'Suresh, Thangaraj'
'Naveen, Palanivel'
'Kaviyarasu, Adhigaman'
'Amsaveni, Sundarasamy'
'Athimoolam, Shunmuganarayanan'
'Mohan, Palathurai Subramaniam'

_publ_section_title
;
 New
 N-(3&#x2032;-acetyl-8-nitro-2,3-dihydro-1H,3&#x2032;H-spiro[quinoline-4,2&#x2032;-[1,3,4]thiadiazol]-5&#x2032;-yl)
 acetamides induced cell death in MCF-7 cells via G2/M phase cell cycle
 arrest
;
_journal_issue 6
_journal_name_full 'New Journal of Chemistry'
_journal_page_first 2817
_journal_page_last 2828
_journal_paper_doi 10.1039/D1NJ02550C
_journal_volume 46
_journal_year 2022
_chemical_formula_moiety 'C16 H19 N5 O4 S'
_chemical_formula_sum 'C16 H19 N5 O4 S'
_chemical_formula_weight 377.42
_space_group_crystal_system monoclinic
_space_group_IT_number 15
_space_group_name_Hall '-C 2yc'
_space_group_name_H-M_alt 'C 1 2/c 1'
_atom_sites_solution_hydrogens geom
_audit_creation_method SHELXL-2014
_audit_update_record
;
2020-01-28 deposited with the CCDC.	2021-12-23 downloaded from the CCDC.
;
_cell_angle_alpha 90
_cell_angle_beta 95.72(2)
_cell_angle_gamma 90
_cell_formula_units_Z 8
_cell_length_a 26.56(4)
_cell_length_b 7.133(12)
_cell_length_c 19.18(3)
_cell_measurement_reflns_used 2334
_cell_measurement_temperature 293(2)
_cell_measurement_theta_max 24.86
_cell_measurement_theta_min 2.73
_cell_volume 3616(10)
_computing_cell_refinement '<i>SAINT</i> (Bruker, 2001)'
_computing_data_collection '<i>SMART</i> (Bruker, 2001)'
_computing_data_reduction <i>SAINT</i>
_computing_molecular_graphics '<i>PLATON</i> (Spek, 2009)'
_computing_publication_material SHELXL-2014
_computing_structure_refinement SHELXL-2014
_computing_structure_solution 'SHELXL-2014 (Sheldrick, 2015)'
_diffrn_ambient_temperature 293(2)
_diffrn_measured_fraction_theta_full 0.971
_diffrn_measured_fraction_theta_max 0.998
_diffrn_measurement_device_type 'Bruker SMART APEX CCD area-detector'
_diffrn_measurement_method \w
_diffrn_radiation_source 'fine-focus sealed tube'
_diffrn_radiation_type MoK\a
_diffrn_radiation_wavelength 0.71073
_diffrn_reflns_av_R_equivalents 0.0823
_diffrn_reflns_av_unetI/netI 0.0697
_diffrn_reflns_Laue_measured_fraction_full 0.971
_diffrn_reflns_Laue_measured_fraction_max 0.998
_diffrn_reflns_limit_h_max 31
_diffrn_reflns_limit_h_min -31
_diffrn_reflns_limit_k_max 8
_diffrn_reflns_limit_k_min -8
_diffrn_reflns_limit_l_max 22
_diffrn_reflns_limit_l_min -22
_diffrn_reflns_number 16162
_diffrn_reflns_point_group_measured_fraction_full 0.971
_diffrn_reflns_point_group_measured_fraction_max 0.998
_diffrn_reflns_theta_full 25.242
_diffrn_reflns_theta_max 24.997
_diffrn_reflns_theta_min 2.505
_exptl_absorpt_coefficient_mu 0.212
_exptl_absorpt_correction_T_max 0.7461
_exptl_absorpt_correction_T_min 0.3211
_exptl_absorpt_correction_type multi-scan
_exptl_absorpt_process_details 'SADABS 2014/5'
_exptl_crystal_colour colourless
_exptl_crystal_density_diffrn 1.387
_exptl_crystal_density_method none
_exptl_crystal_description block
_exptl_crystal_F_000 1584
_exptl_crystal_size_max 0.22
_exptl_crystal_size_mid 0.19
_exptl_crystal_size_min 0.17
_refine_diff_density_max 0.334
_refine_diff_density_min -0.254
_refine_diff_density_rms 0.048
_refine_ls_extinction_method none
_refine_ls_goodness_of_fit_ref 1.042
_refine_ls_hydrogen_treatment constr
_refine_ls_matrix_type full
_refine_ls_number_parameters 239
_refine_ls_number_reflns 3190
_refine_ls_number_restraints 0
_refine_ls_restrained_S_all 1.042
_refine_ls_R_factor_all 0.1023
_refine_ls_R_factor_gt 0.0581
_refine_ls_shift/su_max 0.001
_refine_ls_shift/su_mean 0.000
_refine_ls_structure_factor_coef Fsqd
_refine_ls_weighting_details 'w=1/[\s^2^(Fo^2^)+(0.0657P)^2^+2.3816P] where P=(Fo^2^+2Fc^2^)/3'
_refine_ls_weighting_scheme calc
_refine_ls_wR_factor_gt 0.1298
_refine_ls_wR_factor_ref 0.1482
_reflns_Friedel_coverage 0.000
_reflns_number_gt 2098
_reflns_number_total 3190
_reflns_threshold_expression 'I > 2\s(I)'
_cod_data_source_file d1nj02550c2.cif
_cod_data_source_block shelx_CCDC1
_cod_depositor_comments 'Adding full bibliography for 7061170--7061176.cif.'
_cod_original_cell_volume 3615(10)
_cod_original_sg_symbol_H-M 'C 2/c'
_cod_database_code 7061171
_shelx_space_group_comment
;
The symmetry employed for this shelxl refinement is uniquely defined
by the following loop, which should always be used as a source of
symmetry information in preference to the above space-group names.
They are only intended as comments.
;
_shelxl_version_number 2014-3

loop_
_space_group_symop_operation_xyz
'x, y, z'
'-x, y, -z+1/2'
'x+1/2, y+1/2, z'
'-x+1/2, y+1/2, -z+1/2'
'-x, -y, -z'
'x, -y, z-1/2'
'-x+1/2, -y+1/2, -z'
'x+1/2, -y+1/2, z-1/2'

loop_
_atom_site_label
_atom_site_type_symbol
_atom_site_fract_x
_atom_site_fract_y
_atom_site_fract_z
_atom_site_U_iso_or_equiv
_atom_site_adp_type
_atom_site_occupancy
_atom_site_site_symmetry_order
_atom_site_calc_flag
_atom_site_refinement_flags_posn
_atom_site_refinement_flags_adp
_atom_site_refinement_flags_occupancy
_atom_site_disorder_assembly
_atom_site_disorder_group
C1 C 0.76063(9) 0.1561(4) 0.58894(16) 0.0403(7) Uani 1 1 d . . . . .
C2 C 0.73757(10) 0.0281(4) 0.54203(18) 0.0458(8) Uani 1 1 d . . . . .
H9 H 0.7575 -0.0483 0.5167 0.055 Uiso 1 1 calc R U . . .
C3 C 0.68555(10) 0.0112(4) 0.53198(17) 0.0434(8) Uani 1 1 d . . . . .
C4 C 0.65982(12) -0.1199(4) 0.4787(2) 0.0649(10) Uani 1 1 d . . . . .
H11 H 0.6443 -0.2202 0.5022 0.097 Uiso 1 1 calc R U . . .
H12 H 0.6843 -0.1705 0.4503 0.097 Uiso 1 1 calc R U . . .
H13 H 0.6344 -0.0529 0.4496 0.097 Uiso 1 1 calc R U . . .
C5 C 0.65786(9) 0.1244(4) 0.57342(16) 0.0429(8) Uani 1 1 d . . . . .
H10 H 0.6229 0.1109 0.5693 0.051 Uiso 1 1 calc R U . . .
C6 C 0.67914(9) 0.2541(4) 0.61972(16) 0.0382(7) Uani 1 1 d . . . . .
C7 C 0.73261(9) 0.2811(4) 0.62781(16) 0.0390(7) Uani 1 1 d . . . . .
C8 C 0.64566(9) 0.3671(4) 0.66406(17) 0.0462(8) Uani 1 1 d . . . . .
C9 C 0.67615(11) 0.4636(5) 0.72527(19) 0.0616(10) Uani 1 1 d . . . . .
H4 H 0.6553 0.5570 0.7453 0.074 Uiso 1 1 calc R U . . .
H5 H 0.6865 0.3721 0.7613 0.074 Uiso 1 1 calc R U . . .
C10 C 0.72214(11) 0.5560(5) 0.7010(2) 0.0638(10) Uani 1 1 d . . . . .
H6 H 0.7118 0.6521 0.6667 0.077 Uiso 1 1 calc R U . . .
H7 H 0.7416 0.6155 0.7404 0.077 Uiso 1 1 calc R U . . .
C11 C 0.61419(11) 0.0903(5) 0.72530(19) 0.0584(9) Uani 1 1 d . . . . .
C12 C 0.57024(12) -0.0223(5) 0.7435(2) 0.0765(12) Uani 1 1 d . . . . .
H14 H 0.5498 -0.0570 0.7014 0.115 Uiso 1 1 calc R U . . .
H15 H 0.5504 0.0508 0.7727 0.115 Uiso 1 1 calc R U . . .
H16 H 0.5822 -0.1333 0.7682 0.115 Uiso 1 1 calc R U . . .
C13 C 0.55367(9) 0.4579(4) 0.63356(17) 0.0438(8) Uani 1 1 d . . . . .
C14 C 0.46216(11) 0.4469(6) 0.6338(2) 0.0881(14) Uani 1 1 d . . . . .
H17 H 0.4648 0.4406 0.6840 0.132 Uiso 1 1 calc R U . . .
H18 H 0.4596 0.3224 0.6148 0.132 Uiso 1 1 calc R U . . .
H19 H 0.4326 0.5173 0.6172 0.132 Uiso 1 1 calc R U . . .
C15 C 0.50437(11) 0.6961(5) 0.56941(19) 0.0548(9) Uani 1 1 d . . . . .
C16 C 0.45367(11) 0.7832(5) 0.5494(2) 0.0736(12) Uani 1 1 d . . . . .
H2 H 0.4326 0.6963 0.5217 0.110 Uiso 1 1 calc R U . . .
H3 H 0.4578 0.8951 0.5228 0.110 Uiso 1 1 calc R U . . .
H20 H 0.4381 0.8142 0.5911 0.110 Uiso 1 1 calc R U . . .
N1 N 0.81500(9) 0.1595(3) 0.59565(16) 0.0497(7) Uani 1 1 d . . . . .
N2 N 0.75322(8) 0.4182(3) 0.67000(14) 0.0514(7) Uani 1 1 d . . . . .
H8 H 0.7856 0.4239 0.6787 0.062 Uiso 1 1 calc R U . . .
N3 N 0.60473(7) 0.2515(3) 0.68813(14) 0.0486(7) Uani 1 1 d . . . . .
N4 N 0.55509(8) 0.3119(4) 0.67179(14) 0.0474(7) Uani 1 1 d . . . . .
N5 N 0.50724(8) 0.5392(3) 0.61139(15) 0.0503(7) Uani 1 1 d . . . . .
O1 O 0.83779(8) 0.0579(3) 0.55839(17) 0.0857(9) Uani 1 1 d . . . . .
O2 O 0.83807(7) 0.2654(3) 0.63818(13) 0.0627(7) Uani 1 1 d . . . . .
O3 O 0.65810(8) 0.0413(4) 0.74097(14) 0.0779(8) Uani 1 1 d . . . . .
O4 O 0.54228(9) 0.7627(4) 0.54901(17) 0.0937(10) Uani 1 1 d . . . . .
S1 S 0.61056(3) 0.54589(11) 0.60867(5) 0.0562(3) Uani 1 1 d . . . . .

loop_
_atom_site_aniso_label
_atom_site_aniso_U_11
_atom_site_aniso_U_22
_atom_site_aniso_U_33
_atom_site_aniso_U_23
_atom_site_aniso_U_13
_atom_site_aniso_U_12
C1 0.0249(13) 0.0442(15) 0.052(2) 0.0039(15) 0.0072(13) 0.0032(12)
C2 0.0370(15) 0.0388(15) 0.062(2) 0.0017(15) 0.0092(15) 0.0065(12)
C3 0.0357(15) 0.0368(14) 0.057(2) 0.0029(14) 0.0006(14) 0.0018(12)
C4 0.057(2) 0.0497(17) 0.086(3) -0.0105(19) -0.0055(19) -0.0017(15)
C5 0.0228(13) 0.0501(16) 0.054(2) 0.0100(15) -0.0026(13) 0.0002(12)
C6 0.0232(13) 0.0490(15) 0.042(2) 0.0055(14) 0.0023(12) 0.0046(11)
C7 0.0259(13) 0.0445(15) 0.046(2) 0.0073(14) 0.0016(13) -0.0014(12)
C8 0.0249(14) 0.0613(18) 0.052(2) 0.0018(16) 0.0027(14) 0.0074(13)
C9 0.0339(16) 0.090(2) 0.061(3) -0.021(2) 0.0075(16) 0.0126(16)
C10 0.0353(16) 0.073(2) 0.082(3) -0.028(2) 0.0004(17) 0.0017(15)
C11 0.0332(16) 0.083(2) 0.060(2) 0.0226(19) 0.0086(15) 0.0124(15)
C12 0.0432(18) 0.083(2) 0.104(3) 0.037(2) 0.0147(19) 0.0102(17)
C13 0.0254(14) 0.0574(17) 0.049(2) -0.0015(16) 0.0043(13) 0.0077(13)
C14 0.0261(16) 0.112(3) 0.127(4) 0.047(3) 0.011(2) 0.0094(18)
C15 0.0305(16) 0.068(2) 0.065(3) 0.0065(19) 0.0031(15) 0.0095(14)
C16 0.0412(18) 0.085(2) 0.093(3) 0.021(2) -0.0009(19) 0.0213(17)
N1 0.0306(12) 0.0481(14) 0.071(2) 0.0016(14) 0.0099(14) 0.0019(11)
N2 0.0245(11) 0.0642(16) 0.065(2) -0.0153(14) 0.0013(12) -0.0005(11)
N3 0.0194(11) 0.0704(16) 0.0566(19) 0.0153(14) 0.0065(11) 0.0100(11)
N4 0.0200(11) 0.0693(16) 0.0530(18) 0.0087(14) 0.0045(11) 0.0105(11)
N5 0.0217(11) 0.0638(15) 0.0648(19) 0.0124(14) 0.0019(11) 0.0091(11)
O1 0.0395(12) 0.0759(16) 0.145(3) -0.0406(17) 0.0274(15) 0.0062(11)
O2 0.0275(10) 0.0853(16) 0.0756(19) -0.0153(14) 0.0067(11) -0.0042(11)
O3 0.0341(12) 0.1095(19) 0.090(2) 0.0437(16) 0.0039(12) 0.0201(12)
O4 0.0444(14) 0.0962(19) 0.142(3) 0.0591(18) 0.0176(15) 0.0178(13)
S1 0.0261(4) 0.0599(5) 0.0832(7) 0.0154(5) 0.0087(4) 0.0082(3)

loop_
_atom_type_symbol
_atom_type_description
_atom_type_scat_dispersion_real
_atom_type_scat_dispersion_imag
_atom_type_scat_source
C C 0.0033 0.0016 'International Tables Vol C Tables 4.2.6.8 and 6.1.1.4'
H H 0.0000 0.0000 'International Tables Vol C Tables 4.2.6.8 and 6.1.1.4'
N N 0.0061 0.0033 'International Tables Vol C Tables 4.2.6.8 and 6.1.1.4'
O O 0.0106 0.0060 'International Tables Vol C Tables 4.2.6.8 and 6.1.1.4'
S S 0.1246 0.1234 'International Tables Vol C Tables 4.2.6.8 and 6.1.1.4'

loop_
_geom_angle_atom_site_label_1
_geom_angle_atom_site_label_2
_geom_angle_atom_site_label_3
_geom_angle
_geom_angle_site_symmetry_1
_geom_angle_site_symmetry_3
_geom_angle_publ_flag
C2 C1 C7 122.4(3) . . ?
C2 C1 N1 116.5(3) . . ?
C7 C1 N1 121.1(3) . . ?
C1 C2 C3 121.4(3) . . ?
C1 C2 H9 119.3 . . ?
C3 C2 H9 119.3 . . ?
C2 C3 C5 116.6(3) . . ?
C2 C3 C4 122.1(3) . . ?
C5 C3 C4 121.3(3) . . ?
C3 C4 H11 109.5 . . ?
C3 C4 H12 109.5 . . ?
H11 C4 H12 109.5 . . ?
C3 C4 H13 109.5 . . ?
H11 C4 H13 109.5 . . ?
H12 C4 H13 109.5 . . ?
C6 C5 C3 123.8(3) . . ?
C6 C5 H10 118.1 . . ?
C3 C5 H10 118.1 . . ?
C5 C6 C7 120.4(3) . . ?
C5 C6 C8 119.7(2) . . ?
C7 C6 C8 119.9(3) . . ?
N2 C7 C1 124.6(2) . . ?
N2 C7 C6 120.2(3) . . ?
C1 C7 C6 115.2(3) . . ?
N3 C8 C6 111.6(3) . . ?
N3 C8 C9 111.3(3) . . ?
C6 C8 C9 112.0(2) . . ?
N3 C8 S1 102.72(19) . . ?
C6 C8 S1 109.5(2) . . ?
C9 C8 S1 109.3(2) . . ?
C10 C9 C8 110.2(3) . . ?
C10 C9 H4 109.6 . . ?
C8 C9 H4 109.6 . . ?
C10 C9 H5 109.6 . . ?
C8 C9 H5 109.6 . . ?
H4 C9 H5 108.1 . . ?
N2 C10 C9 110.1(3) . . ?
N2 C10 H6 109.6 . . ?
C9 C10 H6 109.6 . . ?
N2 C10 H7 109.6 . . ?
C9 C10 H7 109.6 . . ?
H6 C10 H7 108.2 . . ?
O3 C11 N3 119.4(3) . . ?
O3 C11 C12 122.6(3) . . ?
N3 C11 C12 118.1(3) . . ?
C11 C12 H14 109.5 . . ?
C11 C12 H15 109.5 . . ?
H14 C12 H15 109.5 . . ?
C11 C12 H16 109.5 . . ?
H14 C12 H16 109.5 . . ?
H15 C12 H16 109.5 . . ?
N4 C13 N5 119.5(3) . . ?
N4 C13 S1 118.4(2) . . ?
N5 C13 S1 122.1(3) . . ?
N5 C14 H17 109.5 . . ?
N5 C14 H18 109.5 . . ?
H17 C14 H18 109.5 . . ?
N5 C14 H19 109.5 . . ?
H17 C14 H19 109.5 . . ?
H18 C14 H19 109.5 . . ?
O4 C15 N5 120.5(3) . . ?
O4 C15 C16 120.6(3) . . ?
N5 C15 C16 118.9(3) . . ?
C15 C16 H2 109.5 . . ?
C15 C16 H3 109.5 . . ?
H2 C16 H3 109.5 . . ?
C15 C16 H20 109.5 . . ?
H2 C16 H20 109.5 . . ?
H3 C16 H20 109.5 . . ?
O1 N1 O2 120.7(3) . . ?
O1 N1 C1 119.4(3) . . ?
O2 N1 C1 120.0(3) . . ?
C7 N2 C10 121.6(2) . . ?
C7 N2 H8 119.2 . . ?
C10 N2 H8 119.2 . . ?
C11 N3 N4 120.0(2) . . ?
C11 N3 C8 122.2(2) . . ?
N4 N3 C8 117.9(2) . . ?
C13 N4 N3 110.9(2) . . ?
C15 N5 C13 120.9(2) . . ?
C15 N5 C14 122.5(2) . . ?
C13 N5 C14 116.6(3) . . ?
C13 S1 C8 89.75(16) . . ?

loop_
_geom_bond_atom_site_label_1
_geom_bond_atom_site_label_2
_geom_bond_distance
_geom_bond_site_symmetry_2
_geom_bond_publ_flag
C1 C2 1.381(4) . ?
C1 C7 1.419(4) . ?
C1 N1 1.437(4) . ?
C2 C3 1.381(4) . ?
C2 H9 0.9300 . ?
C3 C5 1.393(4) . ?
C3 C4 1.498(4) . ?
C4 H11 0.9600 . ?
C4 H12 0.9600 . ?
C4 H13 0.9600 . ?
C5 C6 1.365(4) . ?
C5 H10 0.9300 . ?
C6 C7 1.426(4) . ?
C6 C8 1.522(4) . ?
C7 N2 1.350(4) . ?
C8 N3 1.475(4) . ?
C8 C9 1.523(5) . ?
C8 S1 1.851(3) . ?
C9 C10 1.502(5) . ?
C9 H4 0.9700 . ?
C9 H5 0.9700 . ?
C10 N2 1.448(4) . ?
C10 H6 0.9700 . ?
C10 H7 0.9700 . ?
C11 O3 1.226(4) . ?
C11 N3 1.363(4) . ?
C11 C12 1.487(5) . ?
C12 H14 0.9600 . ?
C12 H15 0.9600 . ?
C12 H16 0.9600 . ?
C13 N4 1.272(4) . ?
C13 N5 1.390(4) . ?
C13 S1 1.746(3) . ?
C14 N5 1.468(4) . ?
C14 H17 0.9600 . ?
C14 H18 0.9600 . ?
C14 H19 0.9600 . ?
C15 O4 1.213(4) . ?
C15 N5 1.376(4) . ?
C15 C16 1.498(4) . ?
C16 H2 0.9600 . ?
C16 H3 0.9600 . ?
C16 H20 0.9600 . ?
N1 O1 1.220(3) . ?
N1 O2 1.229(3) . ?
N2 H8 0.8600 . ?
N3 N4 1.393(3) . ?

loop_
_geom_hbond_atom_site_label_D
_geom_hbond_atom_site_label_H
_geom_hbond_atom_site_label_A
_geom_hbond_distance_DH
_geom_hbond_distance_HA
_geom_hbond_distance_DA
_geom_hbond_angle_DHA
_geom_hbond_site_symmetry_A
C9 H5 O3 0.97 2.50 3.070(7) 117.8 .
N2 H8 O2 0.86 2.01 2.630(4) 128.1 .
N2 H8 O3 0.86 2.20 2.904(4) 138.5 4_656

loop_
_geom_torsion_atom_site_label_1
_geom_torsion_atom_site_label_2
_geom_torsion_atom_site_label_3
_geom_torsion_atom_site_label_4
_geom_torsion
_geom_torsion_site_symmetry_1
_geom_torsion_site_symmetry_2
_geom_torsion_site_symmetry_3
_geom_torsion_site_symmetry_4
_geom_torsion_publ_flag
C7 C1 C2 C3 -2.0(5) . . . . ?
N1 C1 C2 C3 179.2(3) . . . . ?
C1 C2 C3 C5 -2.4(4) . . . . ?
C1 C2 C3 C4 176.8(3) . . . . ?
C2 C3 C5 C6 3.2(4) . . . . ?
C4 C3 C5 C6 -176.0(3) . . . . ?
C3 C5 C6 C7 0.3(4) . . . . ?
C3 C5 C6 C8 -178.3(3) . . . . ?
C2 C1 C7 N2 -174.5(3) . . . . ?
N1 C1 C7 N2 4.2(4) . . . . ?
C2 C1 C7 C6 5.3(4) . . . . ?
N1 C1 C7 C6 -175.9(2) . . . . ?
C5 C6 C7 N2 175.4(3) . . . . ?
C8 C6 C7 N2 -6.0(4) . . . . ?
C5 C6 C7 C1 -4.5(4) . . . . ?
C8 C6 C7 C1 174.2(3) . . . . ?
C5 C6 C8 N3 38.9(4) . . . . ?
C7 C6 C8 N3 -139.7(3) . . . . ?
C5 C6 C8 C9 164.5(3) . . . . ?
C7 C6 C8 C9 -14.1(4) . . . . ?
C5 C6 C8 S1 -74.1(3) . . . . ?
C7 C6 C8 S1 107.2(3) . . . . ?
N3 C8 C9 C10 171.3(2) . . . . ?
C6 C8 C9 C10 45.6(4) . . . . ?
S1 C8 C9 C10 -75.9(3) . . . . ?
C8 C9 C10 N2 -58.5(4) . . . . ?
C2 C1 N1 O1 3.2(4) . . . . ?
C7 C1 N1 O1 -175.6(3) . . . . ?
C2 C1 N1 O2 -177.5(3) . . . . ?
C7 C1 N1 O2 3.7(4) . . . . ?
C1 C7 N2 C10 171.9(3) . . . . ?
C6 C7 N2 C10 -8.0(4) . . . . ?
C9 C10 N2 C7 40.8(4) . . . . ?
O3 C11 N3 N4 -178.1(3) . . . . ?
C12 C11 N3 N4 3.6(5) . . . . ?
O3 C11 N3 C8 1.9(5) . . . . ?
C12 C11 N3 C8 -176.4(3) . . . . ?
C6 C8 N3 C11 56.1(4) . . . . ?
C9 C8 N3 C11 -69.9(4) . . . . ?
S1 C8 N3 C11 173.3(3) . . . . ?
C6 C8 N3 N4 -123.9(3) . . . . ?
C9 C8 N3 N4 110.1(3) . . . . ?
S1 C8 N3 N4 -6.7(3) . . . . ?
N5 C13 N4 N3 179.7(3) . . . . ?
S1 C13 N4 N3 1.5(4) . . . . ?
C11 N3 N4 C13 -176.1(3) . . . . ?
C8 N3 N4 C13 3.9(4) . . . . ?
O4 C15 N5 C13 2.5(5) . . . . ?
C16 C15 N5 C13 -177.4(3) . . . . ?
O4 C15 N5 C14 -176.1(4) . . . . ?
C16 C15 N5 C14 3.9(5) . . . . ?
N4 C13 N5 C15 -179.3(3) . . . . ?
S1 C13 N5 C15 -1.1(4) . . . . ?
N4 C13 N5 C14 -0.6(5) . . . . ?
S1 C13 N5 C14 177.6(3) . . . . ?
N4 C13 S1 C8 -4.7(3) . . . . ?
N5 C13 S1 C8 177.1(3) . . . . ?
N3 C8 S1 C13 5.8(2) . . . . ?
C6 C8 S1 C13 124.5(2) . . . . ?
C9 C8 S1 C13 -112.5(2) . . . . ?
